data_4349787
loop_
_publ_author_name
'Berksun, Ekin'
'Nar, Ilg\?in'
'Atsay, Arma\(gan'
'\"Oz\,ce\,smeci, \.Ibrahim'
'Gelir, Ali'
'Hamuryudan, Esin'

_publ_section_title
;
 Synthesis and photophysical properties of a porphyrin--BODIPY dyad and a
 porphyrin--o-carborane--BODIPY triad
;
_journal_issue 1
_journal_name_full 'Inorganic Chemistry Frontiers'
_journal_page_first 200
_journal_paper_doi 10.1039/C7QI00608J
_journal_volume 5
_journal_year 2018
_chemical_formula_sum 'C72 H70 B11 Cl1.5 F2 N7 O Zn'
_chemical_formula_weight 1324.80
_space_group_crystal_system triclinic
_space_group_IT_number 2
_space_group_name_Hall '-P 1'
_space_group_name_H-M_alt 'P -1'
_atom_sites_solution_hydrogens mixed
_audit_creation_method SHELXL-2014/7
_audit_update_record
;
2017-09-20 deposited with the CCDC.
2017-12-01 downloaded from the CCDC.
;
_cell_angle_alpha 113.202(2)
_cell_angle_beta 94.892(3)
_cell_angle_gamma 105.237(3)
_cell_formula_units_Z 2
_cell_length_a 12.3211(12)
_cell_length_b 17.7113(18)
_cell_length_c 17.8335(18)
_cell_measurement_reflns_used 5768
_cell_measurement_temperature 120(2)
_cell_measurement_theta_max 25.02
_cell_measurement_theta_min 2.20
_cell_volume 3372.0(6)
_computing_cell_refinement 'Bruker SAINT'
_computing_data_collection 'Bruker APEX2'
_computing_data_reduction 'Bruker SAINT'
_computing_molecular_graphics 'Bruker SHELXTL'
_computing_publication_material 'Bruker SHELXTL'
_computing_structure_refinement 'SHELXL-2014/7 (Sheldrick, 2014)'
_computing_structure_solution 'SHELXS-97 (Sheldrick 2008)'
_diffrn_ambient_temperature 120(2)
_diffrn_measured_fraction_theta_full 0.999
_diffrn_measured_fraction_theta_max 0.999
_diffrn_measurement_device_type 'Bruker APEX-II CCD'
_diffrn_radiation_type MoK\a
_diffrn_radiation_wavelength 0.71073
_diffrn_reflns_av_R_equivalents 0.2804
_diffrn_reflns_av_unetI/netI 0.2937
_diffrn_reflns_Laue_measured_fraction_full 0.999
_diffrn_reflns_Laue_measured_fraction_max 0.999
_diffrn_reflns_limit_h_max 14
_diffrn_reflns_limit_h_min -14
_diffrn_reflns_limit_k_max 21
_diffrn_reflns_limit_k_min -21
_diffrn_reflns_limit_l_max 21
_diffrn_reflns_limit_l_min -21
_diffrn_reflns_number 74296
_diffrn_reflns_point_group_measured_fraction_full 0.999
_diffrn_reflns_point_group_measured_fraction_max 0.999
_diffrn_reflns_theta_full 25.026
_diffrn_reflns_theta_max 25.026
_diffrn_reflns_theta_min 1.934
_exptl_absorpt_coefficient_mu 0.480
_exptl_absorpt_correction_T_max 0.7452
_exptl_absorpt_correction_T_min 0.6862
_exptl_absorpt_correction_type multi-scan
_exptl_absorpt_process_details SADABS
_exptl_crystal_colour red
_exptl_crystal_density_diffrn 1.305
_exptl_crystal_description block
_exptl_crystal_F_000 1375
_exptl_crystal_size_max 0.12
_exptl_crystal_size_mid 0.05
_exptl_crystal_size_min 0.02
_refine_diff_density_max 1.422
_refine_diff_density_min -0.839
_refine_diff_density_rms 0.116
_refine_ls_extinction_method none
_refine_ls_goodness_of_fit_ref 0.991
_refine_ls_hydrogen_treatment constr
_refine_ls_matrix_type full
_refine_ls_number_parameters 862
_refine_ls_number_reflns 11909
_refine_ls_number_restraints 1085
_refine_ls_restrained_S_all 0.953
_refine_ls_R_factor_all 0.3036
_refine_ls_R_factor_gt 0.1364
_refine_ls_shift/su_max 0.000
_refine_ls_shift/su_mean 0.000
_refine_ls_structure_factor_coef Fsqd
_refine_ls_weighting_details 'w=1/[\s^2^(Fo^2^)+(0.1530P)^2^+29.7129P] where P=(Fo^2^+2Fc^2^)/3'
_refine_ls_weighting_scheme calc
_refine_ls_wR_factor_gt 0.3033
_refine_ls_wR_factor_ref 0.3856
_reflns_Friedel_coverage 0.000
_reflns_number_gt 4874
_reflns_number_total 11909
_reflns_threshold_expression 'I > 2\s(I)'
_cod_data_source_file c7qi00608j2.cif
_cod_data_source_block sad
_cod_depositor_comments
;
The following automatic conversions were performed:

data item '_exptl_absorpt_correction_type' value 'Multi_Scan' was
changed to 'multi-scan' in accordance with the
/home/saulius/struct/COD-crude-data/automatic-downloads/DataCite-retrospective/RSC/depositions/lib/dictionaries/cif_core.dic
dictionary named 'cif_core.dic' version 2.4.2 last updated on
2011-04-26.

Automatic conversion script
Id: cif_fix_values 6909 2019-04-08 15:41:33Z antanas 
;
_cod_original_formula_sum 'C72 H70 B11 Cl1.50 F2 N7 O Zn'
_cod_database_code 4349787
_shelx_shelxl_version_number 2014/7
_shelx_space_group_comment
;
The symmetry employed for this shelxl refinement is uniquely defined
by the following loop, which should always be used as a source of
symmetry information in preference to the above space-group names.
They are only intended as comments.
;

loop_
_space_group_symop_operation_xyz
'x, y, z'
'-x, -y, -z'

loop_
_atom_site_label
_atom_site_type_symbol
_atom_site_fract_x
_atom_site_fract_y
_atom_site_fract_z
_atom_site_U_iso_or_equiv
_atom_site_adp_type
_atom_site_occupancy
_atom_site_site_symmetry_order
_atom_site_calc_flag
_atom_site_refinement_flags_posn
_atom_site_refinement_flags_adp
_atom_site_refinement_flags_occupancy
_atom_site_disorder_assembly
_atom_site_disorder_group
Zn1 Zn 0.98693(12) 0.40325(8) 0.21520(8) 0.0384(5) Uani 1 1 d . U . . .
F1 F 0.3619(8) 0.1858(5) 0.7137(5) 0.090(3) Uani 1 1 d . U . . .
F2 F 0.2494(7) 0.1693(5) 0.5961(5) 0.083(2) Uani 1 1 d . U . . .
N1 N 1.0323(7) 0.5365(5) 0.2823(5) 0.0262(19) Uani 1 1 d . U . . .
N2 N 0.9075(6) 0.3893(5) 0.3082(5) 0.0223(18) Uani 1 1 d . U . . .
N3 N 0.9762(7) 0.2741(5) 0.1694(5) 0.0268(19) Uani 1 1 d . U . . .
N4 N 1.1054(7) 0.4212(5) 0.1444(5) 0.0270(19) Uani 1 1 d . U . . .
N5 N 0.4517(10) 0.2480(7) 0.6260(7) 0.060(3) Uani 1 1 d . U . . .
N6 N 0.3209(9) 0.3111(7) 0.7135(6) 0.049(2) Uani 1 1 d . U . . .
C1 C 0.8791(8) 0.4528(6) 0.3695(6) 0.025(2) Uani 1 1 d . U . . .
C2 C 0.8000(9) 0.4132(6) 0.4077(6) 0.029(2) Uani 1 1 d . U . . .
H2 H 0.7659 0.4425 0.4512 0.035 Uiso 1 1 calc R U . . .
C3 C 0.7825(9) 0.3287(7) 0.3719(7) 0.038(3) Uani 1 1 d . U . . .
H3 H 0.7342 0.2860 0.3849 0.045 Uiso 1 1 calc R U . . .
C4 C 0.8516(8) 0.3141(6) 0.3091(6) 0.028(2) Uani 1 1 d . U . . .
C5 C 0.8552(9) 0.2302(6) 0.2563(7) 0.032(2) Uani 1 1 d . U . . .
C6 C 0.9145(8) 0.2130(6) 0.1925(6) 0.027(2) Uani 1 1 d . U . . .
C7 C 0.9195(9) 0.1285(6) 0.1375(6) 0.029(2) Uani 1 1 d . U . . .
H7 H 0.8844 0.0751 0.1399 0.034 Uiso 1 1 calc R U . . .
C8 C 0.9827(9) 0.1395(6) 0.0826(6) 0.029(2) Uani 1 1 d . U . . .
H8 H 0.9996 0.0950 0.0388 0.035 Uiso 1 1 calc R U . . .
C9 C 1.0205(8) 0.2303(6) 0.1016(6) 0.026(2) Uani 1 1 d . U . . .
C10 C 1.0890(9) 0.2682(7) 0.0596(6) 0.029(2) Uani 1 1 d . U . . .
C11 C 1.1282(9) 0.3577(7) 0.0793(6) 0.029(2) Uani 1 1 d . U . . .
C12 C 1.1955(9) 0.3960(7) 0.0328(7) 0.037(3) Uani 1 1 d . U . . .
H12 H 1.2233 0.3663 -0.0146 0.045 Uiso 1 1 calc R U . . .
C13 C 1.2108(10) 0.4806(7) 0.0695(7) 0.037(3) Uani 1 1 d . U . . .
H13 H 1.2501 0.5224 0.0518 0.045 Uiso 1 1 calc R U . . .
C14 C 1.1578(10) 0.4982(7) 0.1401(6) 0.034(2) Uani 1 1 d . U . . .
C15 C 1.1566(10) 0.5813(7) 0.1962(7) 0.035(2) Uani 1 1 d . U . . .
C16 C 1.1000(9) 0.5965(7) 0.2624(6) 0.032(2) Uani 1 1 d . U . . .
C17 C 1.1115(10) 0.6825(7) 0.3249(6) 0.038(3) Uani 1 1 d . U . . .
H17 H 1.1558 0.7364 0.3271 0.046 Uiso 1 1 calc R U . . .
C18 C 1.0473(9) 0.6711(7) 0.3787(7) 0.035(3) Uani 1 1 d . U . . .
H18 H 1.0382 0.7161 0.4265 0.042 Uiso 1 1 calc R U . . .
C19 C 0.9941(9) 0.5793(6) 0.3526(6) 0.028(2) Uani 1 1 d . U . . .
C20 C 0.9215(8) 0.5422(6) 0.3918(6) 0.025(2) Uani 1 1 d . U . . .
C21 C 0.7878(10) 0.1545(7) 0.2710(7) 0.037(2) Uani 1 1 d . U . . .
C22 C 0.8271(14) 0.1432(8) 0.3380(8) 0.065(4) Uani 1 1 d . U . . .
H22 H 0.8975 0.1824 0.3756 0.078 Uiso 1 1 calc R U . . .
C23 C 0.7612(17) 0.0712(10) 0.3516(10) 0.088(5) Uani 1 1 d . U . . .
H23 H 0.7888 0.0616 0.3974 0.106 Uiso 1 1 calc R U . . .
C24 C 0.6598(16) 0.0176(9) 0.2988(11) 0.079(5) Uani 1 1 d . U . . .
H24 H 0.6136 -0.0284 0.3086 0.094 Uiso 1 1 calc R U . . .
C25 C 0.6247(13) 0.0296(9) 0.2326(12) 0.075(4) Uani 1 1 d . U . . .
H25 H 0.5550 -0.0101 0.1942 0.090 Uiso 1 1 calc R U . . .
C26 C 0.6861(10) 0.0971(7) 0.2184(9) 0.051(3) Uani 1 1 d . U . . .
H26 H 0.6577 0.1043 0.1713 0.061 Uiso 1 1 calc R U . . .
C27 C 1.1263(9) 0.2100(7) -0.0128(6) 0.031(2) Uani 1 1 d . U . . .
C28 C 1.0481(10) 0.1493(7) -0.0830(7) 0.041(3) Uani 1 1 d . U . . .
H28 H 0.9690 0.1442 -0.0859 0.049 Uiso 1 1 calc R U . . .
C29 C 1.0815(12) 0.0932(7) -0.1522(7) 0.050(3) Uani 1 1 d . U . . .
H29 H 1.0257 0.0511 -0.2009 0.060 Uiso 1 1 calc R U . . .
C30 C 1.1934(13) 0.1009(8) -0.1472(8) 0.056(3) Uani 1 1 d . U . . .
H30 H 1.2161 0.0624 -0.1926 0.068 Uiso 1 1 calc R U . . .
C31 C 1.2761(12) 0.1629(9) -0.0783(9) 0.063(4) Uani 1 1 d . U . . .
H31 H 1.3554 0.1689 -0.0766 0.076 Uiso 1 1 calc R U . . .
C32 C 1.2405(11) 0.2169(8) -0.0105(7) 0.049(3) Uani 1 1 d . U . . .
H32 H 1.2965 0.2593 0.0380 0.059 Uiso 1 1 calc R U . . .
C33 C 1.2198(11) 0.6596(8) 0.1831(7) 0.044(3) Uani 1 1 d . U . . .
C34 C 1.3342(13) 0.6888(9) 0.1928(8) 0.068(4) Uani 1 1 d . U . . .
H34 H 1.3793 0.6581 0.2064 0.082 Uiso 1 1 calc R U . . .
C35 C 1.3884(15) 0.7628(10) 0.1835(9) 0.086(5) Uani 1 1 d . U . . .
H35 H 1.4698 0.7823 0.1906 0.103 Uiso 1 1 calc R U . . .
C36 C 1.3243(19) 0.8078(10) 0.1642(11) 0.093(5) Uani 1 1 d . U . . .
H36 H 1.3607 0.8580 0.1567 0.112 Uiso 1 1 calc R U . . .
C37 C 1.2164(18) 0.7820(10) 0.1565(11) 0.086(5) Uani 1 1 d . U . . .
H37 H 1.1720 0.8140 0.1447 0.103 Uiso 1 1 calc R U . . .
C38 C 1.1615(14) 0.7070(9) 0.1650(9) 0.070(4) Uani 1 1 d . U . . .
H38 H 1.0801 0.6888 0.1578 0.084 Uiso 1 1 calc R U . . .
C39 C 0.8777(8) 0.6015(6) 0.4602(6) 0.026(2) Uani 1 1 d . U . . .
C40 C 0.8955(8) 0.6096(6) 0.5412(6) 0.027(2) Uani 1 1 d . U . . .
H40 H 0.9351 0.5759 0.5549 0.032 Uiso 1 1 calc R U . . .
C41 C 0.8560(8) 0.6666(6) 0.6027(6) 0.026(2) Uani 1 1 d . U . . .
H41 H 0.8695 0.6719 0.6580 0.031 Uiso 1 1 calc R U . . .
C42 C 0.7968(8) 0.7160(6) 0.5838(6) 0.026(2) Uani 1 1 d . U . . .
C43 C 0.7794(9) 0.7066(6) 0.5022(7) 0.030(2) Uani 1 1 d . U . . .
H43 H 0.7381 0.7388 0.4875 0.036 Uiso 1 1 calc R U . . .
C44 C 0.8210(9) 0.6512(6) 0.4424(6) 0.028(2) Uani 1 1 d . U . . .
H44 H 0.8102 0.6476 0.3876 0.033 Uiso 1 1 calc R U . . .
C45 C 0.7542(9) 0.7809(6) 0.6476(6) 0.029(2) Uani 1 1 d . U . . .
C46 C 0.6575(9) 0.7459(7) 0.6996(6) 0.032(2) Uani 1 1 d . U . . .
C47 C 0.6186(8) 0.6527(7) 0.6870(7) 0.030(2) Uani 1 1 d . U . . .
C48 C 0.6684(9) 0.6308(7) 0.7447(7) 0.035(2) Uani 1 1 d . U . . .
H48 H 0.7329 0.6723 0.7875 0.042 Uiso 1 1 calc R U . . .
C49 C 0.6238(9) 0.5478(7) 0.7400(7) 0.035(2) Uani 1 1 d . U . . .
H49 H 0.6583 0.5335 0.7800 0.042 Uiso 1 1 calc R U . . .
C50 C 0.5305(9) 0.4860(7) 0.6786(6) 0.032(2) Uani 1 1 d . U . . .
C51 C 0.4857(9) 0.5091(7) 0.6197(6) 0.035(3) Uani 1 1 d . U . . .
H51 H 0.4240 0.4667 0.5749 0.042 Uiso 1 1 calc R U . . .
C52 C 0.5271(8) 0.5908(7) 0.6239(7) 0.032(2) Uani 1 1 d . U . . .
H52 H 0.4928 0.6048 0.5835 0.038 Uiso 1 1 calc R U . . .
C53 C 0.4759(9) 0.4006(8) 0.6772(7) 0.040(2) Uani 1 1 d . U . . .
C54 C 0.5137(11) 0.3325(8) 0.6348(7) 0.049(3) Uani 1 1 d . U . . .
C55 C 0.6041(11) 0.3264(9) 0.5924(7) 0.050(3) Uani 1 1 d . U . . .
C56 C 0.5957(12) 0.2392(9) 0.5615(9) 0.066(3) Uani 1 1 d . U . . .
H56 H 0.6466 0.2143 0.5307 0.079 Uiso 1 1 calc R U . . .
C57 C 0.5033(14) 0.1942(9) 0.5820(9) 0.068(4) Uani 1 1 d . U . . .
C58 C 0.2348(12) 0.3199(10) 0.7543(9) 0.063(3) Uani 1 1 d . U . . .
C59 C 0.2401(12) 0.4060(10) 0.7876(8) 0.062(3) Uani 1 1 d . U . . .
H59 H 0.1900 0.4295 0.8204 0.074 Uiso 1 1 calc R U . . .
C60 C 0.3326(10) 0.4537(9) 0.7647(7) 0.048(3) Uani 1 1 d . U . . .
C61 C 0.3843(10) 0.3927(8) 0.7184(7) 0.044(3) Uani 1 1 d . U . . .
C62 C 0.3637(11) 0.5480(8) 0.7880(8) 0.058(3) Uani 1 1 d . U . . .
H62A H 0.3474 0.5568 0.7379 0.088 Uiso 1 1 calc R U . . .
H62B H 0.4458 0.5763 0.8140 0.088 Uiso 1 1 calc R U . . .
H62C H 0.3183 0.5732 0.8276 0.088 Uiso 1 1 calc R U . . .
C63 C 0.6937(11) 0.3981(9) 0.5848(8) 0.059(3) Uani 1 1 d . U . . .
H63A H 0.7419 0.3732 0.5476 0.088 Uiso 1 1 calc R U . . .
H63B H 0.7419 0.4390 0.6400 0.088 Uiso 1 1 calc R U . . .
H63C H 0.6556 0.4286 0.5617 0.088 Uiso 1 1 calc R U . . .
C64 C 0.4638(17) 0.0984(10) 0.5588(12) 0.110(6) Uani 1 1 d . U . . .
H64A H 0.3798 0.0749 0.5400 0.164 Uiso 1 1 calc R U . . .
H64B H 0.4865 0.0890 0.6076 0.164 Uiso 1 1 calc R U . . .
H64C H 0.4994 0.0690 0.5137 0.164 Uiso 1 1 calc R U . . .
C65 C 0.1506(13) 0.2463(11) 0.7602(10) 0.092(5) Uani 1 1 d . U . . .
H65A H 0.0723 0.2441 0.7415 0.137 Uiso 1 1 calc R U . . .
H65B H 0.1616 0.2542 0.8182 0.137 Uiso 1 1 calc R U . . .
H65C H 0.1624 0.1918 0.7246 0.137 Uiso 1 1 calc R U . . .
B1 B 0.6505(14) 0.9126(10) 0.7835(10) 0.059(3) Uani 1 1 d . U . . .
H1 H 0.6153 0.9588 0.8298 0.070 Uiso 1 1 calc R U . . .
B2 B 0.7495(14) 0.9477(9) 0.7309(10) 0.058(3) Uani 1 1 d . U . . .
H2A H 0.7797 1.0175 0.7426 0.070 Uiso 1 1 calc R U . . .
B3 B 0.7955(13) 0.9156(9) 0.8050(9) 0.050(3) Uani 1 1 d . U . . .
H3A H 0.8564 0.9630 0.8657 0.060 Uiso 1 1 calc R U . . .
B4 B 0.6092(14) 0.8790(10) 0.6761(10) 0.055(3) Uani 1 1 d . U . . .
H4 H 0.5456 0.9022 0.6501 0.066 Uiso 1 1 calc R U . . .
B5 B 0.8434(12) 0.8851(8) 0.7106(8) 0.042(3) Uani 1 1 d . U . . .
H5 H 0.9354 0.9113 0.7078 0.051 Uiso 1 1 calc R U . . .
B6 B 0.7276(12) 0.8639(8) 0.6307(9) 0.044(3) Uani 1 1 d . U . . .
H6 H 0.7435 0.8769 0.5753 0.053 Uiso 1 1 calc R U . . .
B7 B 0.8007(11) 0.8086(8) 0.7511(8) 0.036(2) Uani 1 1 d . U . . .
H7A H 0.8643 0.7835 0.7742 0.043 Uiso 1 1 calc R U . . .
B8 B 0.6786(12) 0.8252(9) 0.7992(9) 0.048(3) Uani 1 1 d . U . . .
H8A H 0.6628 0.8125 0.8547 0.058 Uiso 1 1 calc R U . . .
B9 B 0.5628(13) 0.8031(9) 0.7180(9) 0.048(3) Uani 1 1 d . U . . .
H9 H 0.4708 0.7759 0.7202 0.057 Uiso 1 1 calc R U . . .
B10 B 0.6130(12) 0.7724(8) 0.6222(8) 0.039(3) Uani 1 1 d . U . . .
H10 H 0.5543 0.7238 0.5610 0.047 Uiso 1 1 calc R U . . .
B11 B 0.3460(15) 0.2276(11) 0.6639(11) 0.061(3) Uani 1 1 d . U . . .
N70 N 0.675(4) 0.257(2) 0.076(2) 0.121(14) Uiso 0.4 1 d D U P A -1
C71 C 0.745(4) 0.206(3) 0.032(2) 0.123(14) Uiso 0.4 1 d D U P A -1
H71 H 0.8247 0.2292 0.0350 0.148 Uiso 0.4 1 calc R U P A -1
C72 C 0.674(3) 0.114(2) -0.018(2) 0.056(9) Uiso 0.4 1 d D U P A -1
H72 H 0.7114 0.0752 -0.0489 0.067 Uiso 0.4 1 calc R U P A -1
C73 C 0.546(3) 0.077(3) -0.022(2) 0.104(13) Uiso 0.4 1 d D U P A -1
H73 H 0.4998 0.0180 -0.0525 0.124 Uiso 0.4 1 calc R U P A -1
C74 C 0.506(4) 0.146(3) 0.027(3) 0.124(14) Uiso 0.4 1 d D U P A -1
H74 H 0.4258 0.1319 0.0245 0.148 Uiso 0.4 1 calc R U P A -1
C75 C 0.563(4) 0.219(3) 0.070(3) 0.083(13) Uiso 0.4 1 d D U P A -1
H75 H 0.5247 0.2549 0.1045 0.100 Uiso 0.4 1 calc R U P A -1
N70' N 0.6739(19) 0.2231(14) 0.0667(13) 0.065(6) Uiso 0.6 1 d D U P B -2
C71' C 0.714(2) 0.1583(16) 0.0236(12) 0.054(6) Uiso 0.6 1 d D U P B -2
H71' H 0.7906 0.1745 0.0156 0.065 Uiso 0.6 1 calc R U P B -2
C72' C 0.662(3) 0.083(2) -0.0053(16) 0.093(9) Uiso 0.6 1 d D U P B -2
H72' H 0.7019 0.0443 -0.0337 0.112 Uiso 0.6 1 calc R U P B -2
C73' C 0.547(3) 0.0434(19) -0.0018(19) 0.108(10) Uiso 0.6 1 d D U P B -2
H73' H 0.5093 -0.0173 -0.0227 0.129 Uiso 0.6 1 calc R U P B -2
C74' C 0.493(3) 0.1128(19) 0.0399(19) 0.101(9) Uiso 0.6 1 d D U P B -2
H74' H 0.4123 0.0954 0.0357 0.122 Uiso 0.6 1 calc R U P B -2
C75' C 0.560(2) 0.2068(17) 0.0873(16) 0.061(8) Uiso 0.6 1 d D U P B -2
H75' H 0.5334 0.2495 0.1250 0.073 Uiso 0.6 1 calc R U P B -2
O80 O 0.8445(7) 0.3836(5) 0.1258(5) 0.050 Uiso 1 1 d . U . . .
H81 H 0.7927 0.3386 0.1306 0.075 Uiso 1 1 d R U . . .
C80 C 0.8579(15) 0.4032(11) 0.0569(10) 0.095(5) Uiso 1 1 d . U . . .
H80A H 0.8983 0.3672 0.0213 0.142 Uiso 1 1 calc R U . . .
H80B H 0.9027 0.4647 0.0770 0.142 Uiso 1 1 calc R U . . .
H80C H 0.7820 0.3914 0.0247 0.142 Uiso 1 1 calc R U . . .
Cl1 Cl 0.2342(12) -0.0802(9) 0.4134(8) 0.079(4) Uiso 0.3 1 d D U P C 1
Cl2 Cl 0.0229(13) -0.1083(10) 0.4556(11) 0.099(5) Uiso 0.3 1 d D U P C 1
C100 C 0.130(3) -0.034(3) 0.445(4) 0.076(14) Uiso 0.3 1 d D U P C 1
H10A H 0.1627 0.0184 0.4982 0.091 Uiso 0.3 1 calc R U P C 1
H10B H 0.1008 -0.0172 0.4023 0.091 Uiso 0.3 1 calc R U P C 1
Cl1' Cl 0.146(2) -0.0760(17) 0.4085(15) 0.106(8) Uiso 0.2 1 d D U P D 2
Cl2' Cl 0.0039(17) -0.1017(13) 0.5081(13) 0.076(6) Uiso 0.2 1 d D U P D 2
C10' C 0.054(7) -0.032(4) 0.464(5) 0.12(2) Uiso 0.2 1 d D U P D 2
H10C H -0.0094 -0.0305 0.4276 0.138 Uiso 0.2 1 calc R U P D 2
H10D H 0.0953 0.0278 0.5080 0.138 Uiso 0.2 1 calc R U P D 2
Cl3 Cl 0.5114(10) 0.4184(7) 0.9989(8) 0.063(3) Uiso 0.3 1 d D U P E -1
Cl4 Cl 0.5303(13) 0.5902(8) 1.0562(9) 0.085(4) Uiso 0.3 1 d D U P E -1
C111 C 0.484(4) 0.4932(12) 0.9681(17) 0.047(11) Uiso 0.3 1 d D U P E -1
H11A H 0.5258 0.4973 0.9243 0.056 Uiso 0.3 1 calc R U P E -1
H11B H 0.4003 0.4768 0.9459 0.056 Uiso 0.3 1 calc R U P E -1

loop_
_atom_site_aniso_label
_atom_site_aniso_U_11
_atom_site_aniso_U_22
_atom_site_aniso_U_33
_atom_site_aniso_U_23
_atom_site_aniso_U_13
_atom_site_aniso_U_12
Zn1 0.0490(9) 0.0335(8) 0.0330(8) 0.0095(6) 0.0139(7) 0.0199(7)
F1 0.119(7) 0.082(6) 0.103(7) 0.074(5) 0.023(5) 0.036(5)
F2 0.104(6) 0.048(5) 0.085(6) 0.037(4) 0.001(5) -0.003(4)
N1 0.033(5) 0.021(4) 0.024(4) 0.006(3) 0.007(4) 0.010(4)
N2 0.024(5) 0.016(4) 0.022(4) 0.000(3) 0.011(3) 0.009(4)
N3 0.033(5) 0.023(4) 0.021(4) 0.002(3) 0.013(4) 0.012(4)
N4 0.040(5) 0.024(4) 0.021(4) 0.009(4) 0.011(4) 0.017(4)
N5 0.074(6) 0.052(5) 0.060(7) 0.028(5) 0.009(5) 0.026(5)
N6 0.048(6) 0.059(5) 0.050(6) 0.039(5) 0.000(4) 0.010(5)
C1 0.024(6) 0.022(4) 0.023(5) 0.002(4) 0.014(4) 0.011(4)
C2 0.032(6) 0.030(5) 0.026(6) 0.004(5) 0.019(5) 0.021(5)
C3 0.035(6) 0.024(5) 0.048(7) 0.008(5) 0.025(5) 0.006(5)
C4 0.028(6) 0.024(4) 0.033(6) 0.007(4) 0.015(5) 0.015(5)
C5 0.035(6) 0.014(4) 0.041(6) 0.006(4) 0.019(5) 0.007(4)
C6 0.025(6) 0.023(5) 0.019(5) -0.002(4) 0.004(4) 0.006(4)
C7 0.035(6) 0.018(5) 0.027(6) 0.001(4) 0.010(5) 0.011(5)
C8 0.037(6) 0.021(5) 0.025(6) 0.000(4) 0.014(5) 0.015(5)
C9 0.030(6) 0.018(5) 0.020(5) -0.001(4) 0.005(4) 0.008(4)
C10 0.037(6) 0.032(5) 0.023(5) 0.009(4) 0.015(4) 0.021(5)
C11 0.028(6) 0.032(5) 0.033(6) 0.011(4) 0.011(5) 0.020(5)
C12 0.046(7) 0.036(6) 0.031(6) 0.011(5) 0.016(5) 0.018(5)
C13 0.050(7) 0.037(6) 0.037(6) 0.023(5) 0.024(5) 0.019(6)
C14 0.051(7) 0.030(5) 0.028(6) 0.014(4) 0.015(5) 0.020(5)
C15 0.053(7) 0.031(5) 0.031(6) 0.017(4) 0.017(5) 0.020(5)
C16 0.042(7) 0.024(5) 0.031(6) 0.009(4) 0.016(5) 0.017(5)
C17 0.063(8) 0.020(5) 0.031(6) 0.010(4) 0.018(5) 0.014(5)
C18 0.043(7) 0.023(5) 0.035(6) 0.004(5) 0.015(5) 0.015(5)
C19 0.036(6) 0.020(5) 0.030(6) 0.007(4) 0.011(4) 0.014(4)
C20 0.029(6) 0.021(4) 0.021(5) 0.002(4) 0.003(4) 0.012(4)
C21 0.051(6) 0.024(5) 0.042(6) 0.008(5) 0.034(5) 0.023(4)
C22 0.114(10) 0.036(7) 0.046(7) 0.016(6) 0.032(7) 0.025(7)
C23 0.160(14) 0.062(10) 0.069(10) 0.039(8) 0.075(8) 0.043(9)
C24 0.117(12) 0.041(8) 0.108(12) 0.039(8) 0.099(9) 0.038(7)
C25 0.074(9) 0.035(7) 0.134(12) 0.040(8) 0.060(8) 0.028(6)
C26 0.038(6) 0.026(6) 0.093(9) 0.028(6) 0.028(6) 0.010(5)
C27 0.041(6) 0.029(6) 0.026(5) 0.011(4) 0.017(4) 0.015(5)
C28 0.048(6) 0.034(7) 0.036(6) 0.008(5) 0.022(5) 0.011(5)
C29 0.074(7) 0.023(6) 0.034(6) 0.001(5) 0.025(6) 0.001(6)
C30 0.093(9) 0.045(8) 0.052(7) 0.022(5) 0.046(7) 0.044(7)
C31 0.066(8) 0.072(9) 0.066(8) 0.024(6) 0.040(6) 0.047(7)
C32 0.049(6) 0.066(8) 0.039(6) 0.018(6) 0.018(5) 0.032(6)
C33 0.069(7) 0.036(6) 0.037(7) 0.021(5) 0.020(6) 0.023(5)
C34 0.076(7) 0.057(8) 0.066(9) 0.044(7) -0.009(8) -0.008(7)
C35 0.093(10) 0.063(9) 0.072(10) 0.043(8) -0.021(9) -0.029(7)
C36 0.140(12) 0.037(9) 0.096(12) 0.041(8) 0.019(12) 0.001(9)
C37 0.140(12) 0.048(9) 0.094(11) 0.047(8) 0.032(12) 0.038(9)
C38 0.097(9) 0.063(8) 0.087(10) 0.052(8) 0.048(8) 0.042(7)
C39 0.024(6) 0.018(5) 0.026(5) 0.000(4) 0.001(4) 0.007(4)
C40 0.035(6) 0.021(5) 0.024(5) 0.003(4) -0.002(5) 0.022(5)
C41 0.027(6) 0.015(5) 0.024(5) -0.002(4) 0.006(4) 0.005(4)
C42 0.027(6) 0.016(5) 0.028(5) 0.001(4) 0.014(4) 0.008(4)
C43 0.036(6) 0.024(6) 0.039(5) 0.015(5) 0.015(5) 0.018(5)
C44 0.042(7) 0.022(6) 0.022(5) 0.008(4) 0.008(5) 0.017(5)
C45 0.038(5) 0.021(5) 0.028(4) 0.006(4) 0.013(4) 0.014(4)
C46 0.034(5) 0.035(4) 0.027(5) 0.005(4) 0.017(4) 0.021(4)
C47 0.018(5) 0.035(5) 0.040(6) 0.015(4) 0.013(4) 0.013(4)
C48 0.029(6) 0.035(5) 0.030(6) 0.007(5) 0.000(5) 0.007(5)
C49 0.027(6) 0.048(6) 0.033(6) 0.021(5) 0.006(4) 0.014(5)
C50 0.025(6) 0.043(5) 0.031(6) 0.021(5) 0.010(4) 0.008(4)
C51 0.029(6) 0.036(6) 0.027(6) 0.008(5) -0.002(5) 0.003(5)
C52 0.021(6) 0.043(6) 0.037(6) 0.022(5) 0.002(4) 0.013(5)
C53 0.033(6) 0.047(5) 0.040(7) 0.024(5) 0.001(5) 0.007(5)
C54 0.059(8) 0.050(6) 0.043(7) 0.025(6) 0.009(5) 0.020(5)
C55 0.066(8) 0.062(7) 0.031(7) 0.022(6) 0.006(6) 0.031(6)
C56 0.071(9) 0.071(7) 0.065(9) 0.026(7) 0.017(7) 0.044(7)
C57 0.090(10) 0.058(6) 0.062(9) 0.026(7) 0.016(7) 0.031(7)
C58 0.053(8) 0.078(7) 0.059(9) 0.041(7) 0.018(6) 0.004(6)
C59 0.058(8) 0.085(7) 0.047(8) 0.037(7) 0.017(6) 0.013(7)
C60 0.044(7) 0.068(6) 0.032(7) 0.028(6) 0.006(5) 0.010(6)
C61 0.037(7) 0.052(6) 0.041(7) 0.028(6) 0.003(5) -0.001(5)
C62 0.053(8) 0.065(7) 0.059(9) 0.023(7) 0.034(7) 0.019(7)
C63 0.067(9) 0.083(9) 0.064(9) 0.045(8) 0.036(7) 0.054(7)
C64 0.157(17) 0.053(8) 0.126(15) 0.038(10) 0.027(13) 0.050(10)
C65 0.079(11) 0.104(11) 0.102(13) 0.074(11) 0.028(10) -0.004(9)
B1 0.074(8) 0.048(7) 0.053(6) 0.006(5) 0.028(6) 0.039(6)
B2 0.085(8) 0.031(6) 0.058(8) 0.007(5) 0.028(6) 0.033(5)
B3 0.064(7) 0.026(6) 0.043(6) -0.005(5) 0.017(5) 0.017(5)
B4 0.070(7) 0.052(7) 0.058(7) 0.018(6) 0.026(6) 0.046(6)
B5 0.049(6) 0.021(5) 0.040(7) -0.005(5) 0.014(5) 0.011(5)
B6 0.051(7) 0.031(6) 0.051(6) 0.010(5) 0.016(5) 0.024(5)
B7 0.042(6) 0.027(6) 0.025(5) -0.003(5) 0.012(5) 0.010(5)
B8 0.057(7) 0.046(6) 0.035(5) 0.005(5) 0.021(5) 0.023(6)
B9 0.052(6) 0.052(6) 0.048(7) 0.014(6) 0.020(5) 0.038(5)
B10 0.047(6) 0.034(6) 0.038(5) 0.010(5) 0.011(5) 0.025(5)
B11 0.071(9) 0.064(7) 0.066(9) 0.047(6) 0.012(6) 0.020(6)

loop_
_atom_type_symbol
_atom_type_description
_atom_type_scat_dispersion_real
_atom_type_scat_dispersion_imag
_atom_type_scat_source
C C 0.0033 0.0016 'International Tables Vol C Tables 4.2.6.8 and 6.1.1.4'
H H 0.0000 0.0000 'International Tables Vol C Tables 4.2.6.8 and 6.1.1.4'
B B 0.0013 0.0007 'International Tables Vol C Tables 4.2.6.8 and 6.1.1.4'
N N 0.0061 0.0033 'International Tables Vol C Tables 4.2.6.8 and 6.1.1.4'
O O 0.0106 0.0060 'International Tables Vol C Tables 4.2.6.8 and 6.1.1.4'
Zn Zn 0.2839 1.4301 'International Tables Vol C Tables 4.2.6.8 and 6.1.1.4'
F F 0.0171 0.0103 'International Tables Vol C Tables 4.2.6.8 and 6.1.1.4'
Cl Cl 0.1484 0.1585 'International Tables Vol C Tables 4.2.6.8 and 6.1.1.4'

loop_
_geom_angle_atom_site_label_1
_geom_angle_atom_site_label_2
_geom_angle_atom_site_label_3
_geom_angle
N4 Zn1 N2 164.2(3)
N4 Zn1 N3 89.3(3)
N2 Zn1 N3 88.5(3)
N4 Zn1 N1 89.5(3)
N2 Zn1 N1 88.7(3)
N3 Zn1 N1 165.6(3)
N4 Zn1 O80 94.5(3)
N2 Zn1 O80 101.3(3)
N3 Zn1 O80 95.6(3)
N1 Zn1 O80 98.8(3)
C16 N1 C19 108.3(8)
C16 N1 Zn1 125.7(6)
C19 N1 Zn1 125.9(7)
C4 N2 C1 106.7(8)
C4 N2 Zn1 125.9(6)
C1 N2 Zn1 125.9(6)
C6 N3 C9 106.9(8)
C6 N3 Zn1 127.3(6)
C9 N3 Zn1 125.4(7)
C11 N4 C14 105.7(8)
C11 N4 Zn1 126.8(7)
C14 N4 Zn1 125.9(6)
C57 N5 C54 107.2(12)
C57 N5 B11 128.3(12)
C54 N5 B11 124.5(11)
C58 N6 C61 109.3(11)
C58 N6 B11 127.5(12)
C61 N6 B11 123.1(11)
N2 C1 C20 125.9(9)
N2 C1 C2 108.8(8)
C20 C1 C2 125.3(8)
C3 C2 C1 108.2(8)
C3 C2 H2 125.9
C1 C2 H2 125.9
C2 C3 C4 106.2(9)
C2 C3 H3 126.9
C4 C3 H3 126.9
N2 C4 C5 126.8(9)
N2 C4 C3 110.0(8)
C5 C4 C3 123.2(9)
C6 C5 C4 124.9(9)
C6 C5 C21 117.8(9)
C4 C5 C21 117.3(9)
N3 C6 C5 124.7(9)
N3 C6 C7 108.9(8)
C5 C6 C7 126.3(9)
C8 C7 C6 107.5(9)
C8 C7 H7 126.3
C6 C7 H7 126.3
C7 C8 C9 108.2(8)
C7 C8 H8 125.9
C9 C8 H8 125.9
C10 C9 N3 125.7(9)
C10 C9 C8 125.9(9)
N3 C9 C8 108.5(8)
C9 C10 C11 125.9(9)
C9 C10 C27 117.8(9)
C11 C10 C27 116.3(9)
N4 C11 C10 124.8(9)
N4 C11 C12 109.9(9)
C10 C11 C12 125.3(9)
C13 C12 C11 106.6(9)
C13 C12 H12 126.7
C11 C12 H12 126.7
C12 C13 C14 108.4(10)
C12 C13 H13 125.8
C14 C13 H13 125.8
N4 C14 C15 125.0(9)
N4 C14 C13 109.4(9)
C15 C14 C13 125.6(10)
C16 C15 C14 124.7(10)
C16 C15 C33 117.0(9)
C14 C15 C33 118.3(9)
N1 C16 C15 127.2(9)
N1 C16 C17 109.0(9)
C15 C16 C17 123.7(10)
C18 C17 C16 106.5(9)
C18 C17 H17 126.8
C16 C17 H17 126.8
C17 C18 C19 109.0(9)
C17 C18 H18 125.5
C19 C18 H18 125.5
C20 C19 N1 126.8(9)
C20 C19 C18 126.1(9)
N1 C19 C18 107.2(9)
C19 C20 C1 124.9(9)
C19 C20 C39 117.3(9)
C1 C20 C39 117.7(9)
C22 C21 C26 118.7(12)
C22 C21 C5 120.2(11)
C26 C21 C5 121.1(11)
C21 C22 C23 119.5(15)
C21 C22 H22 120.3
C23 C22 H22 120.3
C24 C23 C22 119.3(16)
C24 C23 H23 120.3
C22 C23 H23 120.3
C25 C24 C23 119.6(15)
C25 C24 H24 120.2
C23 C24 H24 120.2
C24 C25 C26 121.9(17)
C24 C25 H25 119.1
C26 C25 H25 119.1
C21 C26 C25 120.9(14)
C21 C26 H26 119.5
C25 C26 H26 119.5
C28 C27 C32 118.1(10)
C28 C27 C10 120.7(10)
C32 C27 C10 121.2(10)
C27 C28 C29 121.6(11)
C27 C28 H28 119.2
C29 C28 H28 119.2
C30 C29 C28 118.6(12)
C30 C29 H29 120.7
C28 C29 H29 120.7
C29 C30 C31 121.9(12)
C29 C30 H30 119.1
C31 C30 H30 119.1
C30 C31 C32 118.2(12)
C30 C31 H31 120.9
C32 C31 H31 120.9
C27 C32 C31 121.5(12)
C27 C32 H32 119.2
C31 C32 H32 119.2
C34 C33 C38 115.9(13)
C34 C33 C15 123.7(11)
C38 C33 C15 120.3(12)
C33 C34 C35 121.5(15)
C33 C34 H34 119.2
C35 C34 H34 119.2
C36 C35 C34 119.8(17)
C36 C35 H35 120.1
C34 C35 H35 120.1
C37 C36 C35 119.4(16)
C37 C36 H36 120.3
C35 C36 H36 120.3
C36 C37 C38 120.9(17)
C36 C37 H37 119.6
C38 C37 H37 119.6
C33 C38 C37 122.4(15)
C33 C38 H38 118.8
C37 C38 H38 118.8
C44 C39 C40 118.4(9)
C44 C39 C20 118.9(9)
C40 C39 C20 122.7(9)
C39 C40 C41 120.7(9)
C39 C40 H40 119.6
C41 C40 H40 119.6
C40 C41 C42 120.6(9)
C40 C41 H41 119.7
C42 C41 H41 119.7
C43 C42 C41 117.8(9)
C43 C42 C45 118.6(9)
C41 C42 C45 123.6(9)
C44 C43 C42 121.0(10)
C44 C43 H43 119.5
C42 C43 H43 119.5
C39 C44 C43 121.5(10)
C39 C44 H44 119.3
C43 C44 H44 119.3
C42 C45 C46 119.2(8)
C42 C45 B10 116.5(8)
C46 C45 B10 60.2(7)
C42 C45 B7 118.4(9)
C46 C45 B7 61.7(7)
B10 C45 B7 113.4(8)
C42 C45 B6 120.5(9)
C46 C45 B6 110.1(8)
B10 C45 B6 63.0(7)
B7 C45 B6 112.9(8)
C42 C45 B5 121.4(9)
C46 C45 B5 110.4(8)
B10 C45 B5 114.1(8)
B7 C45 B5 61.6(7)
B6 C45 B5 62.2(8)
C47 C46 B9 119.6(9)
C47 C46 C45 121.7(7)
B9 C46 C45 110.6(9)
C47 C46 B10 120.3(9)
B9 C46 B10 63.2(7)
C45 C46 B10 60.0(7)
C47 C46 B8 117.5(9)
B9 C46 B8 62.8(8)
C45 C46 B8 110.5(8)
B10 C46 B8 114.3(9)
C47 C46 B7 117.2(9)
B9 C46 B7 114.2(9)
C45 C46 B7 59.3(6)
B10 C46 B7 111.1(9)
B8 C46 B7 63.4(7)
C52 C47 C48 119.3(10)
C52 C47 C46 121.2(10)
C48 C47 C46 119.3(10)
C47 C48 C49 120.0(10)
C47 C48 H48 120.0
C49 C48 H48 120.0
C50 C49 C48 121.4(10)
C50 C49 H49 119.3
C48 C49 H49 119.3
C49 C50 C51 117.1(10)
C49 C50 C53 122.0(10)
C51 C50 C53 120.8(10)
C52 C51 C50 122.4(10)
C52 C51 H51 118.8
C50 C51 H51 118.8
C51 C52 C47 119.8(10)
C51 C52 H52 120.1
C47 C52 H52 120.1
C54 C53 C61 122.9(11)
C54 C53 C50 119.5(10)
C61 C53 C50 117.6(10)
C53 C54 C55 132.4(12)
C53 C54 N5 118.9(11)
C55 C54 N5 108.7(11)
C56 C55 C54 104.2(12)
C56 C55 C63 127.4(12)
C54 C55 C63 128.3(12)
C57 C56 C55 110.2(13)
C57 C56 H56 124.9
C55 C56 H56 124.9
N5 C57 C56 109.7(13)
N5 C57 C64 123.7(15)
C56 C57 C64 126.6(15)
N6 C58 C59 108.8(12)
N6 C58 C65 123.2(14)
C59 C58 C65 128.0(14)
C58 C59 C60 109.1(13)
C58 C59 H59 125.5
C60 C59 H59 125.5
C61 C60 C59 105.4(12)
C61 C60 C62 130.0(11)
C59 C60 C62 124.5(12)
C53 C61 N6 120.8(11)
C53 C61 C60 131.7(11)
N6 C61 C60 107.4(10)
C60 C62 H62A 109.5
C60 C62 H62B 109.5
H62A C62 H62B 109.5
C60 C62 H62C 109.5
H62A C62 H62C 109.5
H62B C62 H62C 109.5
C55 C63 H63A 109.5
C55 C63 H63B 109.5
H63A C63 H63B 109.5
C55 C63 H63C 109.5
H63A C63 H63C 109.5
H63B C63 H63C 109.5
C57 C64 H64A 109.5
C57 C64 H64B 109.5
H64A C64 H64B 109.5
C57 C64 H64C 109.5
H64A C64 H64C 109.5
H64B C64 H64C 109.5
C58 C65 H65A 109.5
C58 C65 H65B 109.5
H65A C65 H65B 109.5
C58 C65 H65C 109.5
H65A C65 H65C 109.5
H65B C65 H65C 109.5
B2 B1 B4 60.6(9)
B2 B1 B3 59.3(9)
B4 B1 B3 107.8(10)
B2 B1 B9 109.3(10)
B4 B1 B9 60.3(9)
B3 B1 B9 108.8(9)
B2 B1 B8 108.9(10)
B4 B1 B8 108.2(10)
B3 B1 B8 61.0(8)
B9 B1 B8 60.0(8)
B2 B1 H1 121.2
B4 B1 H1 121.7
B3 B1 H1 121.7
B9 B1 H1 121.1
B8 B1 H1 121.2
B1 B2 B3 61.5(9)
B1 B2 B6 109.2(11)
B3 B2 B6 109.2(10)
B1 B2 B4 60.1(9)
B3 B2 B4 109.2(11)
B6 B2 B4 60.0(8)
B1 B2 B5 109.8(11)
B3 B2 B5 60.2(8)
B6 B2 B5 60.5(8)
B4 B2 B5 108.5(10)
B1 B2 H2A 120.5
B3 B2 H2A 120.7
B6 B2 H2A 121.2
B4 B2 H2A 121.6
B5 B2 H2A 121.1
B2 B3 B5 60.8(8)
B2 B3 B1 59.1(9)
B5 B3 B1 108.3(11)
B2 B3 B7 107.8(10)
B5 B3 B7 59.6(7)
B1 B3 B7 108.2(10)
B2 B3 B8 107.7(11)
B5 B3 B8 109.3(9)
B1 B3 B8 59.8(8)
B7 B3 B8 61.2(7)
B2 B3 H3A 122.1
B5 B3 H3A 121.1
B1 B3 H3A 122.1
B7 B3 H3A 121.5
B8 B3 H3A 121.1
B1 B4 B6 108.4(11)
B1 B4 B2 59.3(9)
B6 B4 B2 60.0(8)
B1 B4 B10 109.1(11)
B6 B4 B10 61.1(8)
B2 B4 B10 108.5(10)
B1 B4 B9 60.9(9)
B6 B4 B9 110.4(10)
B2 B4 B9 108.7(11)
B10 B4 B9 60.9(8)
B1 B4 H4 121.6
B6 B4 H4 120.7
B2 B4 H4 122.1
B10 B4 H4 120.8
B9 B4 H4 120.3
C45 B5 B7 58.9(7)
C45 B5 B3 105.4(9)
B7 B5 B3 60.7(7)
C45 B5 B2 104.2(10)
B7 B5 B2 107.3(10)
B3 B5 B2 59.0(8)
C45 B5 B6 58.7(7)
B7 B5 B6 107.9(10)
B3 B5 B6 107.3(10)
B2 B5 B6 59.4(8)
C45 B5 H5 124.4
B7 B5 H5 121.3
B3 B5 H5 122.3
B2 B5 H5 123.3
B6 B5 H5 121.8
C45 B6 B2 104.9(10)
C45 B6 B4 104.6(10)
B2 B6 B4 60.0(9)
C45 B6 B5 59.0(7)
B2 B6 B5 60.1(8)
B4 B6 B5 108.2(10)
C45 B6 B10 58.4(7)
B2 B6 B10 107.4(10)
B4 B6 B10 59.6(8)
B5 B6 B10 107.7(10)
C45 B6 H6 124.6
B2 B6 H6 122.4
B4 B6 H6 122.4
B5 B6 H6 121.3
B10 B6 H6 122.1
C45 B7 C46 59.0(6)
C45 B7 B5 59.4(7)
C46 B7 B5 106.6(10)
C45 B7 B3 105.0(9)
C46 B7 B3 104.2(9)
B5 B7 B3 59.7(7)
C45 B7 B8 105.4(9)
C46 B7 B8 57.3(7)
B5 B7 B8 108.5(10)
B3 B7 B8 60.3(8)
C45 B7 H7A 123.5
C46 B7 H7A 124.1
B5 B7 H7A 121.3
B3 B7 H7A 123.4
B8 B7 H7A 122.3
C46 B8 B9 58.3(7)
C46 B8 B1 103.9(10)
B9 B8 B1 60.0(8)
C46 B8 B3 104.3(9)
B9 B8 B3 107.3(11)
B1 B8 B3 59.2(9)
C46 B8 B7 59.2(7)
B9 B8 B7 107.1(9)
B1 B8 B7 105.5(10)
B3 B8 B7 58.5(7)
C46 B8 H8A 124.6
B9 B8 H8A 121.7
B1 B8 H8A 123.4
B3 B8 H8A 123.1
B7 B8 H8A 122.6
C46 B9 B4 104.2(9)
C46 B9 B1 104.5(10)
B4 B9 B1 58.8(9)
C46 B9 B8 58.9(7)
B4 B9 B8 107.1(11)
B1 B9 B8 60.0(8)
C46 B9 B10 58.6(7)
B4 B9 B10 59.2(8)
B1 B9 B10 106.1(10)
B8 B9 B10 107.4(9)
C46 B9 H9 124.5
B4 B9 H9 123.2
B1 B9 H9 123.2
B8 B9 H9 121.5
B10 B9 H9 122.4
C45 B10 C46 59.8(6)
C45 B10 B4 104.6(10)
C46 B10 B4 104.4(9)
C45 B10 B6 58.6(7)
C46 B10 B6 106.4(10)
B4 B10 B6 59.3(8)
C45 B10 B9 106.5(9)
C46 B10 B9 58.2(7)
B4 B10 B9 59.9(8)
B6 B10 B9 108.0(10)
C45 B10 H10 123.2
C46 B10 H10 123.5
B4 B10 H10 123.8
B6 B10 H10 122.0
B9 B10 H10 121.9
F1 B11 F2 107.6(12)
F1 B11 N6 110.8(12)
F2 B11 N6 109.4(12)
F1 B11 N5 111.6(12)
F2 B11 N5 107.7(12)
N6 B11 N5 109.7(12)
C75 N70 C71 121(3)
N70 C71 C72 111(3)
N70 C71 H71 124.6
C72 C71 H71 124.6
C71 C72 C73 124(3)
C71 C72 H72 117.8
C73 C72 H72 117.8
C74 C73 C72 109(3)
C74 C73 H73 125.6
C72 C73 H73 125.6
C75 C74 C73 127(4)
C75 C74 H74 116.5
C73 C74 H74 116.5
C74 C75 N70 128(4)
C74 C75 H75 116.1
N70 C75 H75 116.1
C71' N70' C75' 122.5(19)
C72' C71' N70' 126(3)
C72' C71' H71' 117.1
N70' C71' H71' 117.1
C71' C72' C73' 127(3)
C71' C72' H72' 116.5
C73' C72' H72' 116.5
C72' C73' C74' 110(2)
C72' C73' H73' 125.0
C74' C73' H73' 125.0
C75' C74' C73' 124(2)
C75' C74' H74' 118.2
C73' C74' H74' 118.2
N70' C75' C74' 109(2)
N70' C75' H75' 125.3
C74' C75' H75' 125.3
C80 O80 Zn1 122.5(9)
C80 O80 H81 131.4
Zn1 O80 H81 98.0
O80 C80 H80A 109.5
O80 C80 H80B 109.5
H80A C80 H80B 109.5
O80 C80 H80C 109.5
H80A C80 H80C 109.5
H80B C80 H80C 109.5
Cl2 C100 Cl1 108(2)
Cl2 C100 H10A 110.1
Cl1 C100 H10A 110.1
Cl2 C100 H10B 110.1
Cl1 C100 H10B 110.1
H10A C100 H10B 108.4
Cl1' C10' Cl2' 103(2)
Cl1' C10' H10C 111.2
Cl2' C10' H10C 111.2
Cl1' C10' H10D 111.2
Cl2' C10' H10D 111.2
H10C C10' H10D 109.1
Cl4 C111 Cl3 105.6(16)
Cl4 C111 H11A 110.6
Cl3 C111 H11A 110.6
Cl4 C111 H11B 110.6
Cl3 C111 H11B 110.6
H11A C111 H11B 108.7

loop_
_geom_bond_atom_site_label_1
_geom_bond_atom_site_label_2
_geom_bond_distance
Zn1 N4 2.051(8)
Zn1 N2 2.060(8)
Zn1 N3 2.067(8)
Zn1 N1 2.069(8)
Zn1 O80 2.123(8)
F1 B11 1.392(16)
F2 B11 1.438(19)
N1 C16 1.356(13)
N1 C19 1.381(12)
N2 C4 1.336(12)
N2 C1 1.372(11)
N3 C6 1.375(12)
N3 C9 1.398(12)
N4 C11 1.372(12)
N4 C14 1.383(13)
N5 C57 1.319(16)
N5 C54 1.429(15)
N5 B11 1.543(19)
N6 C58 1.346(16)
N6 C61 1.415(14)
N6 B11 1.52(2)
C1 C20 1.403(13)
C1 C2 1.427(13)
C2 C3 1.322(13)
C2 H2 0.9500
C3 C4 1.449(14)
C3 H3 0.9500
C4 C5 1.428(13)
C5 C6 1.381(13)
C5 C21 1.512(15)
C6 C7 1.452(13)
C7 C8 1.344(13)
C7 H7 0.9500
C8 C9 1.437(13)
C8 H8 0.9500
C9 C10 1.390(14)
C10 C11 1.414(14)
C10 C27 1.499(13)
C11 C12 1.449(14)
C12 C13 1.330(14)
C12 H12 0.9500
C13 C14 1.430(14)
C13 H13 0.9500
C14 C15 1.423(14)
C15 C16 1.393(14)
C15 C33 1.516(15)
C16 C17 1.451(14)
C17 C18 1.338(14)
C17 H17 0.9500
C18 C19 1.442(14)
C18 H18 0.9500
C19 C20 1.372(14)
C20 C39 1.512(13)
C21 C22 1.358(17)
C21 C26 1.364(16)
C22 C23 1.441(19)
C22 H22 0.9500
C23 C24 1.35(2)
C23 H23 0.9500
C24 C25 1.34(2)
C24 H24 0.9500
C25 C26 1.364(17)
C25 H25 0.9500
C26 H26 0.9500
C27 C28 1.357(15)
C27 C32 1.375(15)
C28 C29 1.419(15)
C28 H28 0.9500
C29 C30 1.341(17)
C29 H29 0.9500
C30 C31 1.375(18)
C30 H30 0.9500
C31 C32 1.403(16)
C31 H31 0.9500
C32 H32 0.9500
C33 C34 1.338(17)
C33 C38 1.348(17)
C34 C35 1.387(18)
C34 H34 0.9500
C35 C36 1.37(2)
C35 H35 0.9500
C36 C37 1.26(2)
C36 H36 0.9500
C37 C38 1.396(19)
C37 H37 0.9500
C38 H38 0.9500
C39 C44 1.367(13)
C39 C40 1.386(13)
C40 C41 1.391(13)
C40 H40 0.9500
C41 C42 1.391(14)
C41 H41 0.9500
C42 C43 1.387(14)
C42 C45 1.510(13)
C43 C44 1.377(13)
C43 H43 0.9500
C44 H44 0.9500
C45 C46 1.709(14)
C45 B10 1.711(17)
C45 B7 1.713(16)
C45 B6 1.717(17)
C45 B5 1.722(16)
C46 C47 1.509(14)
C46 B9 1.709(16)
C46 B10 1.716(17)
C46 B8 1.721(16)
C46 B7 1.756(17)
C47 C52 1.379(14)
C47 C48 1.385(14)
C48 C49 1.393(14)
C48 H48 0.9500
C49 C50 1.377(14)
C49 H49 0.9500
C50 C51 1.390(14)
C50 C53 1.475(15)
C51 C52 1.372(14)
C51 H51 0.9500
C52 H52 0.9500
C53 C54 1.372(16)
C53 C61 1.404(15)
C54 C55 1.402(17)
C55 C56 1.391(17)
C55 C63 1.508(18)
C56 C57 1.374(19)
C56 H56 0.9500
C57 C64 1.506(19)
C58 C59 1.381(19)
C58 C65 1.484(18)
C59 C60 1.423(17)
C59 H59 0.9500
C60 C61 1.416(17)
C60 C62 1.483(17)
C62 H62A 0.9800
C62 H62B 0.9800
C62 H62C 0.9800
C63 H63A 0.9800
C63 H63B 0.9800
C63 H63C 0.9800
C64 H64A 0.9800
C64 H64B 0.9800
C64 H64C 0.9800
C65 H65A 0.9800
C65 H65B 0.9800
C65 H65C 0.9800
B1 B2 1.73(2)
B1 B4 1.75(2)
B1 B3 1.78(2)
B1 B9 1.79(2)
B1 B8 1.79(2)
B1 H1 1.1200
B2 B3 1.74(2)
B2 B6 1.76(2)
B2 B4 1.76(2)
B2 B5 1.769(19)
B2 H2A 1.1200
B3 B5 1.760(19)
B3 B7 1.779(17)
B3 B8 1.81(2)
B3 H3A 1.1200
B4 B6 1.758(19)
B4 B10 1.764(18)
B4 B9 1.78(2)
B4 H4 1.1200
B5 B7 1.76(2)
B5 B6 1.78(2)
B5 H5 1.1200
B6 B10 1.79(2)
B6 H6 1.1200
B7 B8 1.828(18)
B7 H7A 1.1200
B8 B9 1.79(2)
B8 H8A 1.1200
B9 B10 1.794(19)
B9 H9 1.1200
B10 H10 1.1200
N70 C75 1.34(3)
N70 C71 1.47(4)
C71 C72 1.48(4)
C71 H71 0.9500
C72 C73 1.53(4)
C72 H72 0.9500
C73 C74 1.43(4)
C73 H73 0.9500
C74 C75 1.19(4)
C74 H74 0.9500
C75 H75 0.9500
N70' C71' 1.35(3)
N70' C75' 1.46(3)
C71' C72' 1.19(3)
C71' H71' 0.9500
C72' C73' 1.43(4)
C72' H72' 0.9500
C73' C74' 1.51(4)
C73' H73' 0.9500
C74' C75' 1.49(3)
C74' H74' 0.9500
C75' H75' 0.9500
O80 C80 1.414(16)
O80 H81 0.9202
C80 H80A 0.9800
C80 H80B 0.9800
C80 H80C 0.9800
Cl1 C100 1.71(2)
Cl2 C100 1.69(2)
C100 H10A 0.9900
C100 H10B 0.9900
Cl1' C10' 1.72(2)
Cl2' C10' 1.72(2)
C10' H10C 0.9900
C10' H10D 0.9900
Cl3 C111 1.72(2)
Cl4 C111 1.72(2)
C111 H11A 0.9900
C111 H11B 0.9900

loop_
_geom_hbond_atom_site_label_D
_geom_hbond_atom_site_label_H
_geom_hbond_atom_site_label_A
_geom_hbond_distance_DH
_geom_hbond_distance_HA
_geom_hbond_distance_DA
_geom_hbond_angle_DHA
O80 H81 N70 0.92 1.64 2.41(4) 139.6
O80 H81 N70' 0.92 1.98 2.78(2) 144.1
